data_4334210
loop_
_publ_author_name
'Gregory Morrison'
'Neel Haldolaarachchige'
'Chih-Wei Chen'
'David P. Young'
'Emilia Morosan'
'Julia Y. Chan'

_publ_section_title
;
 Synthesis, Structure, and Properties of Ln2Ru3Al15 (Ln = Ce, Gd):
 Comparison with LnRu2Al10 and CeRu4(Al,Si)15.58
;
_journal_name_full 'Inorganic Chemistry'
_journal_page_first 3198
_journal_page_last 3206
_journal_paper_doi 10.1021/ic302693n
_journal_volume 52
_journal_year 2013
_chemical_formula_moiety Ce2Ru3Al15.04
_chemical_formula_sum 'Al15.04 Ce2 Ru3'
_chemical_formula_weight 989.30
_chemical_name_common Ce2Ru3Al15.04
_chemical_name_systematic
;
 ?
;
_space_group_IT_number 193
_symmetry_cell_setting hexagonal
_symmetry_space_group_name_Hall '-P 6c 2'
_symmetry_space_group_name_H-M 'P 63/m c m'
_atom_sites_solution_primary direct
_atom_sites_solution_secondary difmap
_audit_creation_method SHELXL-97
_cell_angle_alpha 90.00
_cell_angle_beta 90.00
_cell_angle_gamma 120.00
_cell_formula_units_Z 4
_cell_length_a 13.1210(10)
_cell_length_b 13.1210(10)
_cell_length_c 9.0970(10)
_cell_measurement_reflns_used 2877
_cell_measurement_temperature 293(2)
_cell_measurement_theta_max 31.00
_cell_measurement_theta_min 1.79
_cell_volume 1356.3(2)
_computing_cell_refinement 'Denzo and Scalepack(Otowinowski & Minor1997)'
_computing_data_collection 'COLLECT (Nonius 1999)'
_computing_data_reduction 'Denzo and Scalepack(Otowinowski & Minor1997)'
_computing_molecular_graphics 'ORTEP-3 for Windows (Farrugia 1997)'
_computing_publication_material 'SHELXL-97 (Sheldrick 1997)'
_computing_structure_refinement 'SHELXL-97 (Sheldrick, 2008)'
_computing_structure_solution 'direct_methods (SIR, Altomare, et al. 1994)'
_diffrn_ambient_temperature 293(2)
_diffrn_measured_fraction_theta_full 0.998
_diffrn_measured_fraction_theta_max 0.998
_diffrn_measurement_device_type 'Nonius KappaCCD (with Oxford Cryostream)'
_diffrn_measurement_method '\w and \f scans'
_diffrn_radiation_monochromator graphite
_diffrn_radiation_source 'fine-focus sealed tube'
_diffrn_radiation_type MoK\a
_diffrn_radiation_wavelength 0.71073
_diffrn_reflns_av_R_equivalents 0.0256
_diffrn_reflns_av_sigmaI/netI 0.0149
_diffrn_reflns_limit_h_max 19
_diffrn_reflns_limit_h_min -19
_diffrn_reflns_limit_k_max 15
_diffrn_reflns_limit_k_min -15
_diffrn_reflns_limit_l_max 12
_diffrn_reflns_limit_l_min -13
_diffrn_reflns_number 5182
_diffrn_reflns_theta_full 30.99
_diffrn_reflns_theta_max 30.99
_diffrn_reflns_theta_min 1.79
_diffrn_standards_number 0
_exptl_absorpt_coefficient_mu 10.784
_exptl_absorpt_correction_T_max 0.246
_exptl_absorpt_correction_T_min 0.216
_exptl_absorpt_correction_type multi-scan
_exptl_absorpt_process_details 'HKL Scalepack (Otowinowski & Minor1997)'
_exptl_crystal_colour grey
_exptl_crystal_density_diffrn 4.845
_exptl_crystal_description polyhedra
_exptl_crystal_F_000 1774
_exptl_crystal_size_max 0.15
_exptl_crystal_size_mid 0.15
_exptl_crystal_size_min 0.13
_refine_diff_density_max 1.409
_refine_diff_density_min -0.882
_refine_diff_density_rms 0.179
_refine_ls_extinction_coef 0.00325(9)
_refine_ls_extinction_expression Fc^*^=kFc[1+0.001xFc^2^\l^3^/sin(2\q)]^-1/4^
_refine_ls_extinction_method SHELXL
_refine_ls_goodness_of_fit_ref 1.181
_refine_ls_matrix_type full
_refine_ls_number_parameters 47
_refine_ls_number_reflns 813
_refine_ls_number_restraints 2
_refine_ls_restrained_S_all 1.179
_refine_ls_R_factor_all 0.0236
_refine_ls_R_factor_gt 0.0192
_refine_ls_shift/su_max 0.001
_refine_ls_shift/su_mean 0.000
_refine_ls_structure_factor_coef Fsqd
_refine_ls_weighting_details 'calc w=1/[\s^2^(Fo^2^)+(0.0129P)^2^+3.6920P] where P=(Fo^2^+2Fc^2^)/3'
_refine_ls_weighting_scheme calc
_refine_ls_wR_factor_gt 0.0390
_refine_ls_wR_factor_ref 0.0402
_reflns_number_gt 719
_reflns_number_total 813
_reflns_threshold_expression >2\s(I)
_cod_data_source_file ic302693n_si_001_1.cif
_cod_data_source_block Ce2Ru3al15
_cod_database_code 4334210

loop_
_symmetry_equiv_pos_as_xyz
'x, y, z'
'-x, -y, z+1/2'
'-y, x-y, z'
'-x+y, -x, z'
'x-y, x, z+1/2'
'y, -x+y, z+1/2'
'x-y, -y, -z+1/2'
'-x, -x+y, -z+1/2'
'y, x, -z+1/2'
'-y, -x, -z'
'x, x-y, -z'
'-x+y, y, -z'
'-x, -y, -z'
'x, y, -z-1/2'
'y, -x+y, -z'
'x-y, x, -z'
'-x+y, -x, -z-1/2'
'-y, x-y, -z-1/2'
'-x+y, y, z-1/2'
'x, x-y, z-1/2'
'-y, -x, z-1/2'
'y, x, z'
'-x, -x+y, z'
'x-y, -y, z'

loop_
_atom_site_label
_atom_site_type_symbol
_atom_site_fract_x
_atom_site_fract_y
_atom_site_fract_z
_atom_site_U_iso_or_equiv
_atom_site_adp_type
_atom_site_occupancy
_atom_site_symmetry_multiplicity
_atom_site_calc_flag
_atom_site_refinement_flags
Ce1 Ce 0.60512(2) 0.0000 0.2500 0.00674(8) Uani 1 4 d S
Ce2 Ce 0.0000 0.0000 0.2500 0.00551(15) Uiso 0.825(2) 12 d SP
Ce3 Ce 0.0000 0.0000 0.2219(6) 0.00551(15) Uiso 0.0874(12) 6 d SP
Ru1 Ru 0.203474(11) 0.40695(2) 0.0000 0.00532(8) Uani 1 2 d S
Al1 Al 0.79755(8) 0.0000 0.02717(13) 0.0082(2) Uani 1 2 d S
Al2 Al 0.40892(5) 0.81785(10) 0.0000 0.0078(2) Uani 1 2 d S
Al3 Al 0.16673(10) 0.87969(9) 0.2500 0.0075(2) Uani 1 2 d S
Al4 Al 0.72320(10) 0.47613(9) 0.2500 0.0087(2) Uani 1 2 d S
Al5 Al 0.61777(8) 0.0000 0.89713(13) 0.0077(2) Uani 1 2 d S
Al6 Al 0.0000 0.0000 0.0000 0.004(5) Uani 0.0874(12) 12 d SP

loop_
_atom_site_aniso_label
_atom_site_aniso_U_11
_atom_site_aniso_U_22
_atom_site_aniso_U_33
_atom_site_aniso_U_23
_atom_site_aniso_U_13
_atom_site_aniso_U_12
Ce1 0.00650(11) 0.00704(14) 0.00686(14) 0.000 0.000 0.00352(7)
Ru1 0.00532(11) 0.00542(13) 0.00525(14) 0.000 0.00021(8) 0.00271(7)
Al1 0.0072(4) 0.0067(5) 0.0106(5) 0.000 -0.0013(3) 0.0033(2)
Al2 0.0060(3) 0.0084(5) 0.0097(5) 0.000 0.0005(3) 0.0042(2)
Al3 0.0082(5) 0.0071(5) 0.0069(5) 0.000 0.000 0.0036(4)
Al4 0.0092(5) 0.0080(5) 0.0067(5) 0.000 0.000 0.0027(4)
Al5 0.0075(3) 0.0071(5) 0.0085(5) 0.000 -0.0001(3) 0.0036(2)
Al6 0.004(7) 0.004(7) 0.005(12) 0.000 0.000 0.002(4)

loop_
_atom_type_symbol
_atom_type_description
_atom_type_scat_dispersion_real
_atom_type_scat_dispersion_imag
_atom_type_scat_source
Ce Ce -0.2486 2.6331 'International Tables Vol C Tables 4.2.6.8 and 6.1.1.4'
Ru Ru -1.2594 0.8363 'International Tables Vol C Tables 4.2.6.8 and 6.1.1.4'
Al Al 0.0645 0.0514 'International Tables Vol C Tables 4.2.6.8 and 6.1.1.4'

loop_
_geom_angle_atom_site_label_1
_geom_angle_atom_site_label_2
_geom_angle_atom_site_label_3
_geom_angle
_geom_angle_site_symmetry_1
_geom_angle_site_symmetry_3
Al3 Ce1 Al3 74.12(4) 9 4
Al3 Ce1 Al4 50.69(3) 9 4_665
Al3 Ce1 Al4 124.81(3) 4 4_665
Al3 Ce1 Al4 124.81(3) 9 9_545
Al3 Ce1 Al4 50.69(3) 4 9_545
Al4 Ce1 Al4 175.50(4) 4_665 9_545
Al3 Ce1 Al5 87.638(16) 9 14_557
Al3 Ce1 Al5 87.638(16) 4 14_557
Al4 Ce1 Al5 89.884(1) 4_665 14_557
Al4 Ce1 Al5 89.884(1) 9_545 14_557
Al3 Ce1 Al5 87.638(16) 9 1_554
Al3 Ce1 Al5 87.638(16) 4 1_554
Al4 Ce1 Al5 89.884(1) 4_665 1_554
Al4 Ce1 Al5 89.884(1) 9_545 1_554
Al5 Ce1 Al5 174.08(4) 14_557 1_554
Al3 Ce1 Al5 136.522(19) 9 13_656
Al3 Ce1 Al5 136.522(19) 4 13_656
Al4 Ce1 Al5 92.044(19) 4_665 13_656
Al4 Ce1 Al5 92.044(19) 9_545 13_656
Al5 Ce1 Al5 117.55(2) 14_557 13_656
Al5 Ce1 Al5 68.37(3) 1_554 13_656
Al3 Ce1 Al5 136.522(19) 9 2_654
Al3 Ce1 Al5 136.522(19) 4 2_654
Al4 Ce1 Al5 92.044(19) 4_665 2_654
Al4 Ce1 Al5 92.044(19) 9_545 2_654
Al5 Ce1 Al5 68.37(3) 14_557 2_654
Al5 Ce1 Al5 117.55(2) 1_554 2_654
Al5 Ce1 Al5 49.18(4) 13_656 2_654
Al3 Ce1 Al1 51.516(18) 9 14_556
Al3 Ce1 Al1 51.516(18) 4 14_556
Al4 Ce1 Al1 88.248(16) 4_665 14_556
Al4 Ce1 Al1 88.248(16) 9_545 14_556
Al5 Ce1 Al1 48.28(3) 14_557 14_556
Al5 Ce1 Al1 125.80(3) 1_554 14_556
Al5 Ce1 Al1 165.83(3) 13_656 14_556
Al5 Ce1 Al1 116.65(3) 2_654 14_556
Al3 Ce1 Al1 51.516(18) 9 .
Al3 Ce1 Al1 51.516(18) 4 .
Al4 Ce1 Al1 88.248(16) 4_665 .
Al4 Ce1 Al1 88.247(16) 9_545 .
Al5 Ce1 Al1 125.80(3) 14_557 .
Al5 Ce1 Al1 48.28(3) 1_554 .
Al5 Ce1 Al1 116.65(3) 13_656 .
Al5 Ce1 Al1 165.83(3) 2_654 .
Al1 Ce1 Al1 77.52(4) 14_556 .
Al3 Ce1 Al2 134.162(10) 9 1_545
Al3 Ce1 Al2 87.506(19) 4 1_545
Al4 Ce1 Al2 129.030(19) 4_665 1_545
Al4 Ce1 Al2 53.300(19) 9_545 1_545
Al5 Ce1 Al2 134.029(16) 14_557 1_545
Al5 Ce1 Al2 49.250(15) 1_554 1_545
Al5 Ce1 Al2 49.236(16) 13_656 1_545
Al5 Ce1 Al2 84.761(18) 2_654 1_545
Al1 Ce1 Al2 137.865(16) 14_556 1_545
Al1 Ce1 Al2 84.070(16) . 1_545
Al3 Ce1 Al2 87.506(19) 9 2_665
Al3 Ce1 Al2 134.162(10) 4 2_665
Al4 Ce1 Al2 53.300(19) 4_665 2_665
Al4 Ce1 Al2 129.030(19) 9_545 2_665
Al5 Ce1 Al2 49.250(15) 14_557 2_665
Al5 Ce1 Al2 134.029(16) 1_554 2_665
Al5 Ce1 Al2 84.761(18) 13_656 2_665
Al5 Ce1 Al2 49.237(16) 2_654 2_665
Al1 Ce1 Al2 84.070(16) 14_556 2_665
Al1 Ce1 Al2 137.865(16) . 2_665
Al2 Ce1 Al2 131.686(15) 1_545 2_665
Ce3 Ce2 Al6 0.000(2) 14_556 2
Ce3 Ce2 Al6 180.000(2) 14_556 .
Al6 Ce2 Al6 180.0 2 .
Ce3 Ce2 Al3 90.000(2) 14_556 7_665
Al6 Ce2 Al3 90.0 2 7_665
Al6 Ce2 Al3 90.0 . 7_665
Ce3 Ce2 Al3 90.000(2) 14_556 3_665
Al6 Ce2 Al3 90.0 2 3_665
Al6 Ce2 Al3 90.0 . 3_665
Al3 Ce2 Al3 70.67(4) 7_665 3_665
Ce3 Ce2 Al3 90.000(2) 14_556 8_545
Al6 Ce2 Al3 90.0 2 8_545
Al6 Ce2 Al3 90.0 . 8_545
Al3 Ce2 Al3 120.0 7_665 8_545
Al3 Ce2 Al3 169.33(4) 3_665 8_545
Ce3 Ce2 Al3 90.000(2) 14_556 4_455
Al6 Ce2 Al3 90.0 2 4_455
Al6 Ce2 Al3 90.0 . 4_455
Al3 Ce2 Al3 169.33(4) 7_665 4_455
Al3 Ce2 Al3 120.0 3_665 4_455
Al3 Ce2 Al3 49.33(4) 8_545 4_455
Ce3 Ce2 Al3 90.0 14_556 9_455
Al6 Ce2 Al3 90.0 2 9_455
Al6 Ce2 Al3 90.0 . 9_455
Al3 Ce2 Al3 120.0 7_665 9_455
Al3 Ce2 Al3 49.33(4) 3_665 9_455
Al3 Ce2 Al3 120.0 8_545 9_455
Al3 Ce2 Al3 70.67(4) 4_455 9_455
Ce3 Ce2 Al3 90.0 14_556 1_545
Al6 Ce2 Al3 90.0 2 1_545
Al6 Ce2 Al3 90.0 . 1_545
Al3 Ce2 Al3 49.33(4) 7_665 1_545
Al3 Ce2 Al3 120.0 3_665 1_545
Al3 Ce2 Al3 70.67(4) 8_545 1_545
Al3 Ce2 Al3 120.0 4_455 1_545
Al3 Ce2 Al3 169.33(4) 9_455 1_545
Ce3 Ce2 Al1 52.65(2) 14_556 17_666
Al6 Ce2 Al1 52.65(2) 2 17_666
Al6 Ce2 Al1 127.35(2) . 17_666
Al3 Ce2 Al1 49.569(17) 7_665 17_666
Al3 Ce2 Al1 49.569(17) 3_665 17_666
Al3 Ce2 Al1 136.255(18) 8_545 17_666
Al3 Ce2 Al1 136.255(18) 4_455 17_666
Al3 Ce2 Al1 85.762(15) 9_455 17_666
Al3 Ce2 Al1 85.762(15) 1_545 17_666
Ce3 Ce2 Al1 127.35(2) 14_556 1_455
Al6 Ce2 Al1 127.35(2) 2 1_455
Al6 Ce2 Al1 52.65(2) . 1_455
Al3 Ce2 Al1 136.255(18) 7_665 1_455
Al3 Ce2 Al1 85.763(15) 3_665 1_455
Al3 Ce2 Al1 85.762(15) 8_545 1_455
Al3 Ce2 Al1 49.569(17) 4_455 1_455
Al3 Ce2 Al1 49.569(17) 9_455 1_455
Al3 Ce2 Al1 136.255(18) 1_545 1_455
Al1 Ce2 Al1 133.158(13) 17_666 1_455
Ce3 Ce2 Al1 127.35(2) 14_556 3_545
Al6 Ce2 Al1 127.35(2) 2 3_545
Al6 Ce2 Al1 52.65(2) . 3_545
Al3 Ce2 Al1 85.763(15) 7_665 3_545
Al3 Ce2 Al1 136.255(18) 3_665 3_545
Al3 Ce2 Al1 49.569(17) 8_545 3_545
Al3 Ce2 Al1 85.762(15) 4_455 3_545
Al3 Ce2 Al1 136.255(18) 9_455 3_545
Al3 Ce2 Al1 49.569(17) 1_545 3_545
Al1 Ce2 Al1 133.158(13) 17_666 3_545
Al1 Ce2 Al1 87.02(3) 1_455 3_545
Ce3 Ce3 Al6 180.000(1) 14_556 .
Ce3 Ce3 Al6 0.000(1) 14_556 2
Al6 Ce3 Al6 180.0 . 2
Ce3 Ce3 Al1 123.69(8) 14_556 3_545
Al6 Ce3 Al1 56.31(8) . 3_545
Al6 Ce3 Al1 123.69(8) 2 3_545
Ce3 Ce3 Al1 123.69(8) 14_556 1_455
Al6 Ce3 Al1 56.31(8) . 1_455
Al6 Ce3 Al1 123.69(8) 2 1_455
Al1 Ce3 Al1 92.20(11) 3_545 1_455
Ce3 Ce3 Al1 123.69(8) 14_556 4_665
Al6 Ce3 Al1 56.31(8) . 4_665
Al6 Ce3 Al1 123.69(8) 2 4_665
Al1 Ce3 Al1 92.20(11) 3_545 4_665
Al1 Ce3 Al1 92.20(11) 1_455 4_665
Ce3 Ce3 Al3 85.53(9) 14_556 7_665
Al6 Ce3 Al3 94.47(9) . 7_665
Al6 Ce3 Al3 85.53(9) 2 7_665
Al1 Ce3 Al3 88.06(4) 3_545 7_665
Al1 Ce3 Al3 142.85(13) 1_455 7_665
Al1 Ce3 Al3 50.69(3) 4_665 7_665
Ce3 Ce3 Al3 85.53(9) 14_556 3_665
Al6 Ce3 Al3 94.47(9) . 3_665
Al6 Ce3 Al3 85.53(9) 2 3_665
Al1 Ce3 Al3 142.85(13) 3_545 3_665
Al1 Ce3 Al3 88.06(4) 1_455 3_665
Al1 Ce3 Al3 50.69(3) 4_665 3_665
Al3 Ce3 Al3 70.42(4) 7_665 3_665
Ce3 Ce3 Al3 85.53(9) 14_556 8_545
Al6 Ce3 Al3 94.47(9) . 8_545
Al6 Ce3 Al3 85.53(9) 2 8_545
Al1 Ce3 Al3 50.69(3) 3_545 8_545
Al1 Ce3 Al3 88.06(4) 1_455 8_545
Al1 Ce3 Al3 142.85(13) 4_665 8_545
Al3 Ce3 Al3 119.40(2) 7_665 8_545
Al3 Ce3 Al3 166.09(12) 3_665 8_545
Ce3 Ce3 Al3 85.53(9) 14_556 4_455
Al6 Ce3 Al3 94.47(9) . 4_455
Al6 Ce3 Al3 85.53(9) 2 4_455
Al1 Ce3 Al3 88.06(4) 3_545 4_455
Al1 Ce3 Al3 50.69(3) 1_455 4_455
Al1 Ce3 Al3 142.85(13) 4_665 4_455
Al3 Ce3 Al3 166.09(12) 7_665 4_455
Al3 Ce3 Al3 119.40(2) 3_665 4_455
Al3 Ce3 Al3 49.17(4) 8_545 4_455
Ce3 Ce3 Al3 85.53(9) 14_556 9_455
Al6 Ce3 Al3 94.47(9) . 9_455
Al6 Ce3 Al3 85.53(9) 2 9_455
Al1 Ce3 Al3 142.85(13) 3_545 9_455
Al1 Ce3 Al3 50.69(3) 1_455 9_455
Al1 Ce3 Al3 88.06(4) 4_665 9_455
Al3 Ce3 Al3 119.40(2) 7_665 9_455
Al3 Ce3 Al3 49.17(4) 3_665 9_455
Al3 Ce3 Al3 119.40(2) 8_545 9_455
Al3 Ce3 Al3 70.42(4) 4_455 9_455
Ce3 Ce3 Al3 85.53(9) 14_556 1_545
Al6 Ce3 Al3 94.47(9) . 1_545
Al6 Ce3 Al3 85.53(9) 2 1_545
Al1 Ce3 Al3 50.69(3) 3_545 1_545
Al1 Ce3 Al3 142.85(13) 1_455 1_545
Al1 Ce3 Al3 88.06(4) 4_665 1_545
Al3 Ce3 Al3 49.17(4) 7_665 1_545
Al3 Ce3 Al3 119.40(2) 3_665 1_545
Al3 Ce3 Al3 70.42(4) 8_545 1_545
Al3 Ce3 Al3 119.40(2) 4_455 1_545
Al3 Ce3 Al3 166.09(12) 9_455 1_545
Al2 Ru1 Al2 70.83(5) 3_665 4_565
Al2 Ru1 Al4 63.08(2) 3_665 7_565
Al2 Ru1 Al4 68.46(3) 4_565 7_565
Al2 Ru1 Al4 68.46(3) 3_665 13_665
Al2 Ru1 Al4 63.08(2) 4_565 13_665
Al4 Ru1 Al4 119.60(4) 7_565 13_665
Al2 Ru1 Al3 118.83(2) 3_665 20_565
Al2 Ru1 Al3 110.49(3) 4_565 20_565
Al4 Ru1 Al3 177.60(3) 7_565 20_565
Al4 Ru1 Al3 60.96(3) 13_665 20_565
Al2 Ru1 Al3 110.49(3) 3_665 3_665
Al2 Ru1 Al3 118.83(2) 4_565 3_665
Al4 Ru1 Al3 60.96(3) 7_565 3_665
Al4 Ru1 Al3 177.60(3) 13_665 3_665
Al3 Ru1 Al3 118.60(4) 20_565 3_665
Al2 Ru1 Al1 114.72(3) 3_665 15_565
Al2 Ru1 Al1 172.26(3) 4_565 15_565
Al4 Ru1 Al1 118.53(3) 7_565 15_565
Al4 Ru1 Al1 113.09(3) 13_665 15_565
Al3 Ru1 Al1 62.39(3) 20_565 15_565
Al3 Ru1 Al1 65.20(3) 3_665 15_565
Al2 Ru1 Al1 172.26(3) 3_665 4_665
Al2 Ru1 Al1 114.72(3) 4_565 4_665
Al4 Ru1 Al1 113.09(3) 7_565 4_665
Al4 Ru1 Al1 118.53(3) 13_665 4_665
Al3 Ru1 Al1 65.20(3) 20_565 4_665
Al3 Ru1 Al1 62.39(3) 3_665 4_665
Al1 Ru1 Al1 60.34(4) 15_565 4_665
Al2 Ru1 Al5 128.68(3) 3_665 4_664
Al2 Ru1 Al5 62.94(3) 4_565 4_664
Al4 Ru1 Al5 114.88(4) 7_565 4_664
Al4 Ru1 Al5 71.60(3) 13_665 4_664
Al3 Ru1 Al5 62.87(3) 20_565 4_664
Al3 Ru1 Al5 110.45(3) 3_665 4_664
Al1 Ru1 Al5 109.77(3) 15_565 4_664
Al1 Ru1 Al5 58.76(3) 4_665 4_664
Al2 Ru1 Al5 62.94(3) 3_665 15_566
Al2 Ru1 Al5 128.68(3) 4_565 15_566
Al4 Ru1 Al5 71.60(3) 7_565 15_566
Al4 Ru1 Al5 114.88(4) 13_665 15_566
Al3 Ru1 Al5 110.45(3) 20_565 15_566
Al3 Ru1 Al5 62.87(3) 3_665 15_566
Al1 Ru1 Al5 58.76(3) 15_565 15_566
Al1 Ru1 Al5 109.77(3) 4_665 15_566
Al5 Ru1 Al5 168.02(4) 4_664 15_566
Al2 Ru1 Ce1 66.249(17) 3_665 15_565
Al2 Ru1 Ce1 117.874(19) 4_565 15_565
Al4 Ru1 Ce1 122.15(3) 7_565 15_565
Al4 Ru1 Ce1 60.51(2) 13_665 15_565
Al3 Ru1 Ce1 60.24(2) 20_565 15_565
Al3 Ru1 Ce1 117.12(2) 3_665 15_565
Al1 Ru1 Ce1 62.22(2) 15_565 15_565
Al1 Ru1 Ce1 113.41(2) 4_665 15_565
Al5 Ru1 Ce1 117.79(2) 4_664 15_565
Al5 Ru1 Ce1 61.67(2) 15_566 15_565
Al2 Ru1 Ce1 117.874(19) 3_665 4_665
Al2 Ru1 Ce1 66.249(17) 4_565 4_665
Al4 Ru1 Ce1 60.51(2) 7_565 4_665
Al4 Ru1 Ce1 122.15(3) 13_665 4_665
Al3 Ru1 Ce1 117.12(2) 20_565 4_665
Al3 Ru1 Ce1 60.24(2) 3_665 4_665
Al1 Ru1 Ce1 113.41(2) 15_565 4_665
Al1 Ru1 Ce1 62.22(2) 4_665 4_665
Al5 Ru1 Ce1 61.67(2) 4_664 4_665
Al5 Ru1 Ce1 117.79(2) 15_566 4_665
Ce1 Ru1 Ce1 175.445(12) 15_565 4_665
Al5 Al1 Al6 148.05(5) 1_554 1_655
Al5 Al1 Ru1 60.68(2) 1_554 3_655
Al6 Al1 Ru1 119.40(2) 1_655 3_655
Al5 Al1 Ru1 60.68(2) 1_554 16_655
Al6 Al1 Ru1 119.40(2) 1_655 16_655
Ru1 Al1 Ru1 118.67(4) 3_655 16_655
Al5 Al1 Al1 110.94(4) 1_554 15_665
Al6 Al1 Al1 59.576(4) 1_655 15_665
Ru1 Al1 Al1 164.18(7) 3_655 15_665
Ru1 Al1 Al1 59.83(2) 16_655 15_665
Al5 Al1 Al1 110.94(4) 1_554 16_545
Al6 Al1 Al1 59.576(4) 1_655 16_545
Ru1 Al1 Al1 59.83(2) 3_655 16_545
Ru1 Al1 Al1 164.18(7) 16_655 16_545
Al1 Al1 Al1 116.73(3) 15_665 16_545
Al5 Al1 Al3 108.80(4) 1_554 9
Al6 Al1 Al3 94.21(4) 1_655 9
Ru1 Al1 Al3 130.66(5) 3_655 9
Ru1 Al1 Al3 58.46(2) 16_655 9
Al1 Al1 Al3 63.59(4) 15_665 9
Al1 Al1 Al3 135.88(6) 16_545 9
Al5 Al1 Al3 108.80(4) 1_554 4
Al6 Al1 Al3 94.21(4) 1_655 4
Ru1 Al1 Al3 58.46(2) 3_655 4
Ru1 Al1 Al3 130.66(5) 16_655 4
Al1 Al1 Al3 135.88(6) 15_665 4
Al1 Al1 Al3 63.59(4) 16_545 4
Al3 Al1 Al3 86.13(5) 9 4
Al5 Al1 Al3 60.60(4) 1_554 19_545
Al6 Al1 Al3 91.70(4) 1_655 19_545
Ru1 Al1 Al3 57.07(2) 3_655 19_545
Ru1 Al1 Al3 105.75(4) 16_655 19_545
Al1 Al1 Al3 107.34(6) 15_665 19_545
Al1 Al1 Al3 59.43(4) 16_545 19_545
Al3 Al1 Al3 163.96(4) 9 19_545
Al3 Al1 Al3 108.31(2) 4 19_545
Al5 Al1 Al3 60.60(4) 1_554 13_665
Al6 Al1 Al3 91.70(4) 1_655 13_665
Ru1 Al1 Al3 105.75(4) 3_655 13_665
Ru1 Al1 Al3 57.07(2) 16_655 13_665
Al1 Al1 Al3 59.43(4) 15_665 13_665
Al1 Al1 Al3 107.34(6) 16_545 13_665
Al3 Al1 Al3 108.31(2) 9 13_665
Al3 Al1 Al3 163.96(4) 4 13_665
Al3 Al1 Al3 56.55(4) 19_545 13_665
Al5 Al1 Ce3 172.94(9) 1_554 1_655
Al6 Al1 Ce3 39.01(8) 1_655 1_655
Ru1 Al1 Ce3 117.93(3) 3_655 1_655
Ru1 Al1 Ce3 117.93(3) 16_655 1_655
Al1 Al1 Ce3 72.09(4) 15_665 1_655
Al1 Al1 Ce3 72.09(4) 16_545 1_655
Al3 Al1 Ce3 66.39(6) 9 1_655
Al3 Al1 Ce3 66.39(6) 4 1_655
Al3 Al1 Ce3 125.25(7) 19_545 1_655
Al3 Al1 Ce3 125.25(7) 13_665 1_655
Al5 Al1 Ce1 65.39(3) 1_554 .
Al6 Al1 Ce1 146.56(4) 1_655 .
Ru1 Al1 Ce1 70.51(2) 3_655 .
Ru1 Al1 Ce1 70.51(2) 16_655 .
Al1 Al1 Ce1 119.86(3) 15_665 .
Al1 Al1 Ce1 119.86(3) 16_545 .
Al3 Al1 Ce1 62.49(3) 9 .
Al3 Al1 Ce1 62.49(3) 4 .
Al3 Al1 Ce1 117.41(4) 19_545 .
Al3 Al1 Ce1 117.41(4) 13_665 .
Ce3 Al1 Ce1 107.55(8) 1_655 .
Ru1 Al2 Ru1 169.17(5) 4_565 3_665
Ru1 Al2 Al4 59.78(2) 4_565 8_665
Ru1 Al2 Al4 116.88(3) 3_665 8_665
Ru1 Al2 Al4 116.88(3) 4_565 15_565
Ru1 Al2 Al4 59.78(2) 3_665 15_565
Al4 Al2 Al4 148.59(6) 8_665 15_565
Ru1 Al2 Al5 60.74(2) 4_565 13_666
Ru1 Al2 Al5 129.13(4) 3_665 13_666
Al4 Al2 Al5 69.50(3) 8_665 13_666
Al4 Al2 Al5 139.30(4) 15_565 13_666
Ru1 Al2 Al5 129.13(4) 4_565 1_564
Ru1 Al2 Al5 60.74(2) 3_665 1_564
Al4 Al2 Al5 139.30(4) 8_665 1_564
Al4 Al2 Al5 69.50(3) 15_565 1_564
Al5 Al2 Al5 82.23(5) 13_666 1_564
Ru1 Al2 Al4 56.96(2) 4_565 16
Ru1 Al2 Al4 118.42(3) 3_665 16
Al4 Al2 Al4 107.59(3) 8_665 16
Al4 Al2 Al4 59.94(4) 15_565 16
Al5 Al2 Al4 104.62(3) 13_666 16
Al5 Al2 Al4 107.49(3) 1_564 16
Ru1 Al2 Al4 118.42(3) 4_565 9
Ru1 Al2 Al4 56.96(2) 3_665 9
Al4 Al2 Al4 59.94(4) 8_665 9
Al4 Al2 Al4 107.59(3) 15_565 9
Al5 Al2 Al4 107.49(3) 13_666 9
Al5 Al2 Al4 104.62(3) 1_564 9
Al4 Al2 Al4 136.94(6) 16 9
Ru1 Al2 Al2 114.59(3) 4_565 4_565
Ru1 Al2 Al2 54.59(3) 3_665 4_565
Al4 Al2 Al2 90.31(3) 8_665 4_565
Al4 Al2 Al2 61.68(3) 15_565 4_565
Al5 Al2 Al2 159.02(2) 13_666 4_565
Al5 Al2 Al2 111.79(2) 1_564 4_565
Al4 Al2 Al2 86.48(3) 16 4_565
Al4 Al2 Al2 54.95(3) 9 4_565
Ru1 Al2 Al2 54.59(3) 4_565 3_665
Ru1 Al2 Al2 114.59(3) 3_665 3_665
Al4 Al2 Al2 61.68(3) 8_665 3_665
Al4 Al2 Al2 90.31(3) 15_565 3_665
Al5 Al2 Al2 111.79(2) 13_666 3_665
Al5 Al2 Al2 159.02(2) 1_564 3_665
Al4 Al2 Al2 54.95(3) 16 3_665
Al4 Al2 Al2 86.48(3) 9 3_665
Al2 Al2 Al2 60.0 4_565 3_665
Ru1 Al2 Ce1 117.73(2) 4_565 1_565
Ru1 Al2 Ce1 69.546(12) 3_665 1_565
Al4 Al2 Ce1 78.43(2) 8_665 1_565
Al4 Al2 Ce1 122.21(3) 15_565 1_565
Al5 Al2 Ce1 62.46(3) 13_666 1_565
Al5 Al2 Ce1 62.42(3) 1_564 1_565
Al4 Al2 Ce1 163.53(4) 16 1_565
Al4 Al2 Ce1 59.46(2) 9 1_565
Al2 Al2 Ce1 109.102(14) 4_565 1_565
Al2 Al2 Ce1 137.433(12) 3_665 1_565
Ru1 Al2 Ce1 69.546(12) 4_565 13_665
Ru1 Al2 Ce1 117.73(2) 3_665 13_665
Al4 Al2 Ce1 122.21(3) 8_665 13_665
Al4 Al2 Ce1 78.43(2) 15_565 13_665
Al5 Al2 Ce1 62.42(3) 13_666 13_665
Al5 Al2 Ce1 62.46(3) 1_564 13_665
Al4 Al2 Ce1 59.46(2) 16 13_665
Al4 Al2 Ce1 163.53(4) 9 13_665
Al2 Al2 Ce1 137.433(12) 4_565 13_665
Al2 Al2 Ce1 109.102(14) 3_665 13_665
Ce1 Al2 Ce1 104.22(3) 1_565 13_665
Ru1 Al3 Ru1 116.91(4) 4_565 17_566
Ru1 Al3 Al4 59.02(2) 4_565 8_665
Ru1 Al3 Al4 59.02(2) 17_566 8_665
Ru1 Al3 Al3 110.74(2) 4_565 7_675
Ru1 Al3 Al3 110.74(2) 17_566 7_675
Al4 Al3 Al3 122.33(3) 8_665 7_675
Ru1 Al3 Al1 59.15(2) 4_565 3
Ru1 Al3 Al1 137.09(5) 17_566 3
Al4 Al3 Al1 108.80(4) 8_665 3
Al3 Al3 Al1 109.66(3) 7_675 3
Ru1 Al3 Al1 137.09(5) 4_565 18_556
Ru1 Al3 Al1 59.15(2) 17_566 18_556
Al4 Al3 Al1 108.80(4) 8_665 18_556
Al3 Al3 Al1 109.66(3) 7_675 18_556
Al1 Al3 Al1 93.87(5) 3 18_556
Ru1 Al3 Al5 107.48(4) 4_565 2_664
Ru1 Al3 Al5 58.96(2) 17_566 2_664
Al4 Al3 Al5 69.23(4) 8_665 2_664
Al3 Al3 Al5 60.72(2) 7_675 2_664
Al1 Al3 Al5 161.36(4) 3 2_664
Al1 Al3 Al5 104.36(3) 18_556 2_664
Ru1 Al3 Al5 58.96(2) 4_565 13_666
Ru1 Al3 Al5 107.48(4) 17_566 13_666
Al4 Al3 Al5 69.23(4) 8_665 13_666
Al3 Al3 Al5 60.72(2) 7_675 13_666
Al1 Al3 Al5 104.36(3) 3 13_666
Al1 Al3 Al5 161.36(4) 18_556 13_666
Al5 Al3 Al5 57.21(5) 2_664 13_666
Ru1 Al3 Al1 162.76(5) 4_565 2_665
Ru1 Al3 Al1 57.722(18) 17_566 2_665
Al4 Al3 Al1 110.32(3) 8_665 2_665
Al3 Al3 Al1 61.73(2) 7_675 2_665
Al1 Al3 Al1 137.02(6) 3 2_665
Al1 Al3 Al1 56.98(3) 18_556 2_665
Al5 Al3 Al1 55.32(3) 2_664 2_665
Al5 Al3 Al1 105.52(4) 13_666 2_665
Ru1 Al3 Al1 57.722(18) 4_565 13_665
Ru1 Al3 Al1 162.76(5) 17_566 13_665
Al4 Al3 Al1 110.32(3) 8_665 13_665
Al3 Al3 Al1 61.73(2) 7_675 13_665
Al1 Al3 Al1 56.98(3) 3 13_665
Al1 Al3 Al1 137.02(6) 18_556 13_665
Al5 Al3 Al1 105.52(4) 2_664 13_665
Al5 Al3 Al1 55.32(3) 13_666 13_665
Al1 Al3 Al1 121.77(4) 2_665 13_665
Ru1 Al3 Ce1 72.30(2) 4_565 3
Ru1 Al3 Ce1 72.30(2) 17_566 3
Al4 Al3 Ce1 64.73(3) 8_665 3
Al3 Al3 Ce1 172.94(2) 7_675 3
Al1 Al3 Ce1 65.99(3) 3 3
Al1 Al3 Ce1 65.99(3) 18_556 3
Al5 Al3 Ce1 125.09(3) 2_664 3
Al5 Al3 Ce1 125.09(3) 13_666 3
Al1 Al3 Ce1 117.16(2) 2_665 3
Al1 Al3 Ce1 117.16(2) 13_665 3
Ru1 Al3 Ce2 119.85(2) 4_565 1_565
Ru1 Al3 Ce2 119.85(2) 17_566 1_565
Al4 Al3 Ce2 172.34(5) 8_665 1_565
Al3 Al3 Ce2 65.333(19) 7_675 1_565
Al1 Al3 Ce2 66.44(3) 3 1_565
Al1 Al3 Ce2 66.44(3) 18_556 1_565
Al5 Al3 Ce2 117.29(3) 2_664 1_565
Al5 Al3 Ce2 117.29(3) 13_666 1_565
Al1 Al3 Ce2 72.62(3) 2_665 1_565
Al1 Al3 Ce2 72.62(3) 13_665 1_565
Ce1 Al3 Ce2 107.61(3) 3 1_565
Ru1 Al4 Ru1 118.88(4) 2_665 13_665
Ru1 Al4 Al3 60.02(2) 2_665 8_655
Ru1 Al4 Al3 60.02(2) 13_665 8_655
Ru1 Al4 Al2 153.46(5) 2_665 16_655
Ru1 Al4 Al2 57.137(9) 13_665 16_655
Al3 Al4 Al2 105.11(3) 8_655 16_655
Ru1 Al4 Al2 57.137(9) 2_665 5_655
Ru1 Al4 Al2 153.46(5) 13_665 5_655
Al3 Al4 Al2 105.11(3) 8_655 5_655
Al2 Al4 Al2 113.13(4) 16_655 5_655
Ru1 Al4 Al4 110.99(4) 2_665 4_665
Ru1 Al4 Al4 110.99(4) 13_665 4_665
Al3 Al4 Al4 145.48(7) 8_655 4_665
Al2 Al4 Al4 93.46(3) 16_655 4_665
Al2 Al4 Al4 93.46(3) 5_655 4_665
Ru1 Al4 Al4 119.44(3) 2_665 3_655
Ru1 Al4 Al4 119.44(3) 13_665 3_655
Al3 Al4 Al4 154.52(7) 8_655 3_655
Al2 Al4 Al4 63.63(3) 16_655 3_655
Al2 Al4 Al4 63.63(3) 5_655 3_655
Al4 Al4 Al4 60.0 4_665 3_655
Ru1 Al4 Al2 54.578(12) 2_665 6
Ru1 Al4 Al2 139.20(5) 13_665 6
Al3 Al4 Al2 106.48(3) 8_655 6
Al2 Al4 Al2 147.89(5) 16_655 6
Al2 Al4 Al2 63.36(4) 5_655 6
Al4 Al4 Al2 56.43(3) 4_665 6
Al4 Al4 Al2 89.20(3) 3_655 6
Ru1 Al4 Al2 139.20(5) 2_665 15
Ru1 Al4 Al2 54.578(12) 13_665 15
Al3 Al4 Al2 106.48(3) 8_655 15
Al2 Al4 Al2 63.36(4) 16_655 15
Al2 Al4 Al2 147.89(5) 5_655 15
Al4 Al4 Al2 56.43(3) 4_665 15
Al4 Al4 Al2 89.20(3) 3_655 15
Al2 Al4 Al2 101.81(4) 6 15
Ru1 Al4 Ce1 72.57(2) 2_665 3_655
Ru1 Al4 Ce1 72.57(2) 13_665 3_655
Al3 Al4 Ce1 64.58(3) 8_655 3_655
Al2 Al4 Ce1 123.39(2) 16_655 3_655
Al2 Al4 Ce1 123.39(2) 5_655 3_655
Al4 Al4 Ce1 80.90(5) 4_665 3_655
Al4 Al4 Ce1 140.90(5) 3_655 3_655
Al2 Al4 Ce1 67.24(3) 6 3_655
Al2 Al4 Ce1 67.24(3) 15 3_655
Al1 Al5 Al5 116.63(4) 1_556 14_557
Al1 Al5 Ru1 60.56(2) 1_556 16_656
Al5 Al5 Ru1 110.35(2) 14_557 16_656
Al1 Al5 Ru1 60.56(2) 1_556 3_656
Al5 Al5 Ru1 110.35(2) 14_557 3_656
Ru1 Al5 Ru1 118.43(4) 16_656 3_656
Al1 Al5 Al2 110.49(3) 1_556 13_666
Al5 Al5 Al2 109.92(2) 14_557 13_666
Ru1 Al5 Al2 56.324(16) 16_656 13_666
Ru1 Al5 Al2 137.73(5) 3_656 13_666
Al1 Al5 Al2 110.49(3) 1_556 1_546
Al5 Al5 Al2 109.92(2) 14_557 1_546
Ru1 Al5 Al2 137.73(5) 16_656 1_546
Ru1 Al5 Al2 56.324(16) 3_656 1_546
Al2 Al5 Al2 97.77(5) 13_666 1_546
Al1 Al5 Al3 64.08(4) 1_556 19_546
Al5 Al5 Al3 61.40(2) 14_557 19_546
Ru1 Al5 Al3 108.23(4) 16_656 19_546
Ru1 Al5 Al3 58.17(2) 3_656 19_546
Al2 Al5 Al3 160.33(4) 13_666 19_546
Al2 Al5 Al3 101.81(3) 1_546 19_546
Al1 Al5 Al3 64.08(4) 1_556 13_666
Al5 Al5 Al3 61.40(2) 14_557 13_666
Ru1 Al5 Al3 58.17(2) 16_656 13_666
Ru1 Al5 Al3 108.23(4) 3_656 13_666
Al2 Al5 Al3 101.81(3) 13_666 13_666
Al2 Al5 Al3 160.33(4) 1_546 13_666
Al3 Al5 Al3 58.56(5) 19_546 13_666
Al1 Al5 Ce1 66.33(4) 1_556 1_556
Al5 Al5 Ce1 177.040(19) 14_557 1_556
Ru1 Al5 Ce1 70.86(2) 16_656 1_556
Ru1 Al5 Ce1 70.86(2) 3_656 1_556
Al2 Al5 Ce1 68.33(2) 13_666 1_556
Al2 Al5 Ce1 68.33(2) 1_546 1_556
Al3 Al5 Ce1 121.05(3) 19_546 1_556
Al3 Al5 Ce1 121.05(3) 13_666 1_556
Al1 Al5 Ce1 177.96(5) 1_556 13_656
Al5 Al5 Ce1 65.41(2) 14_557 13_656
Ru1 Al5 Ce1 119.09(2) 16_656 13_656
Ru1 Al5 Ce1 119.09(2) 3_656 13_656
Al2 Al5 Ce1 68.30(2) 13_666 13_656
Al2 Al5 Ce1 68.30(2) 1_546 13_656
Al3 Al5 Ce1 117.63(4) 19_546 13_656
Al3 Al5 Ce1 117.63(4) 13_666 13_656
Ce1 Al5 Ce1 111.63(3) 1_556 13_656
Ce3 Al6 Ce3 180.0 . 13
Ce3 Al6 Ce2 0.0 . .
Ce3 Al6 Ce2 180.0 13 .
Ce3 Al6 Ce2 180.0 . 13
Ce3 Al6 Ce2 0.0 13 13
Ce2 Al6 Ce2 180.0 . 13
Ce3 Al6 Ce3 0.0 . 14_556
Ce3 Al6 Ce3 180.0 13 14_556
Ce2 Al6 Ce3 0.0 . 14_556
Ce2 Al6 Ce3 180.0 13 14_556
Ce3 Al6 Ce3 180.0 . 2_554
Ce3 Al6 Ce3 0.0 13 2_554
Ce2 Al6 Ce3 180.0 . 2_554
Ce2 Al6 Ce3 0.0 13 2_554
Ce3 Al6 Ce3 180.0 14_556 2_554
Ce3 Al6 Al1 84.68(2) . 4_665
Ce3 Al6 Al1 95.32(2) 13 4_665
Ce2 Al6 Al1 84.68(2) . 4_665
Ce2 Al6 Al1 95.32(2) 13 4_665
Ce3 Al6 Al1 84.68(2) 14_556 4_665
Ce3 Al6 Al1 95.32(2) 2_554 4_665
Ce3 Al6 Al1 95.32(2) . 16_445
Ce3 Al6 Al1 84.68(2) 13 16_445
Ce2 Al6 Al1 95.32(2) . 16_445
Ce2 Al6 Al1 84.68(2) 13 16_445
Ce3 Al6 Al1 95.32(2) 14_556 16_445
Ce3 Al6 Al1 84.68(2) 2_554 16_445
Al1 Al6 Al1 180.00(8) 4_665 16_445
Ce3 Al6 Al1 95.32(2) . 13_655
Ce3 Al6 Al1 84.68(2) 13 13_655
Ce2 Al6 Al1 95.32(2) . 13_655
Ce2 Al6 Al1 84.68(2) 13 13_655
Ce3 Al6 Al1 95.32(2) 14_556 13_655
Ce3 Al6 Al1 84.68(2) 2_554 13_655
Al1 Al6 Al1 60.848(8) 4_665 13_655
Al1 Al6 Al1 119.152(8) 16_445 13_655
Ce3 Al6 Al1 95.32(2) . 15_565
Ce3 Al6 Al1 84.68(2) 13 15_565
Ce2 Al6 Al1 95.32(2) . 15_565
Ce2 Al6 Al1 84.68(2) 13 15_565
Ce3 Al6 Al1 95.32(2) 14_556 15_565
Ce3 Al6 Al1 84.68(2) 2_554 15_565
Al1 Al6 Al1 60.848(8) 4_665 15_565
Al1 Al6 Al1 119.152(8) 16_445 15_565
Al1 Al6 Al1 119.152(8) 13_655 15_565
Ce3 Al6 Al1 84.68(2) . 3_545
Ce3 Al6 Al1 95.32(2) 13 3_545
Ce2 Al6 Al1 84.68(2) . 3_545
Ce2 Al6 Al1 95.32(2) 13 3_545
Ce3 Al6 Al1 84.68(2) 14_556 3_545
Ce3 Al6 Al1 95.32(2) 2_554 3_545
Al1 Al6 Al1 119.152(8) 4_665 3_545
Al1 Al6 Al1 60.848(8) 16_445 3_545
Al1 Al6 Al1 60.848(8) 13_655 3_545
Al1 Al6 Al1 180.0 15_565 3_545
Ce3 Al6 Al1 84.68(2) . 1_455
Ce3 Al6 Al1 95.32(2) 13 1_455
Ce2 Al6 Al1 84.68(2) . 1_455
Ce2 Al6 Al1 95.32(2) 13 1_455
Ce3 Al6 Al1 84.68(2) 14_556 1_455
Ce3 Al6 Al1 95.32(2) 2_554 1_455
Al1 Al6 Al1 119.152(8) 4_665 1_455
Al1 Al6 Al1 60.848(8) 16_445 1_455
Al1 Al6 Al1 180.0 13_655 1_455
Al1 Al6 Al1 60.848(8) 15_565 1_455
Al1 Al6 Al1 119.152(8) 3_545 1_455

loop_
_geom_bond_atom_site_label_1
_geom_bond_atom_site_label_2
_geom_bond_distance
_geom_bond_site_symmetry_2
Ce1 Al3 3.1438(11) 9
Ce1 Al3 3.1438(11) 4
Ce1 Al4 3.1477(12) 4_665
Ce1 Al4 3.1477(12) 9_545
Ce1 Al5 3.2144(12) 14_557
Ce1 Al5 3.2144(12) 1_554
Ce1 Al5 3.2162(11) 13_656
Ce1 Al5 3.2162(11) 2_654
Ce1 Al1 3.2380(12) 14_556
Ce1 Al1 3.2380(12) .
Ce1 Al2 3.3703(7) 1_545
Ce1 Al2 3.3703(7) 2_665
Ce2 Ce3 0.256(5) 14_556
Ce2 Al6 2.2743(3) 2
Ce2 Al6 2.2743(3) .
Ce2 Al3 3.2759(11) 7_665
Ce2 Al3 3.2759(11) 3_665
Ce2 Al3 3.2759(11) 8_545
Ce2 Al3 3.2759(11) 4_455
Ce2 Al3 3.2759(11) 9_455
Ce2 Al3 3.2759(11) 1_545
Ce2 Al1 3.3414(11) 17_666
Ce2 Al1 3.3414(11) 1_455
Ce2 Al1 3.3414(11) 3_545
Ce3 Ce3 0.512(10) 14_556
Ce3 Al6 2.018(5) .
Ce3 Al6 2.530(5) 2
Ce3 Al1 3.193(3) 3_545
Ce3 Al1 3.193(3) 1_455
Ce3 Al1 3.193(3) 4_665
Ce3 Al3 3.2859(12) 7_665
Ce3 Al3 3.2859(12) 3_665
Ce3 Al3 3.2859(12) 8_545
Ce3 Al3 3.2859(12) 4_455
Ce3 Al3 3.2859(12) 9_455
Ce3 Al3 3.2859(12) 1_545
Ru1 Al2 2.5673(14) 3_665
Ru1 Al2 2.5673(14) 4_565
Ru1 Al4 2.6411(6) 7_565
Ru1 Al4 2.6411(6) 13_665
Ru1 Al3 2.6686(6) 20_565
Ru1 Al3 2.6686(6) 3_665
Ru1 Al1 2.6879(6) 15_565
Ru1 Al1 2.6879(6) 4_665
Ru1 Al5 2.6913(6) 4_664
Ru1 Al5 2.6913(6) 15_566
Ru1 Ce1 3.4500(5) 15_565
Ru1 Ce1 3.4500(5) 4_665
Al1 Al5 2.6390(15) 1_554
Al1 Al6 2.6678(11) 1_655
Al1 Ru1 2.6879(6) 3_655
Al1 Ru1 2.6879(6) 16_655
Al1 Al1 2.7019(12) 15_665
Al1 Al1 2.7019(12) 16_545
Al1 Al3 2.7746(11) 9
Al1 Al3 2.7746(11) 4
Al1 Al3 2.8861(12) 19_545
Al1 Al3 2.8861(12) 13_665
Al1 Ce3 3.193(3) 1_655
Al2 Ru1 2.5673(14) 4_565
Al2 Ru1 2.5673(14) 3_665
Al2 Al4 2.7252(7) 8_665
Al2 Al4 2.7252(7) 15_565
Al2 Al5 2.7473(11) 13_666
Al2 Al5 2.7473(11) 1_564
Al2 Al4 2.9303(9) 16
Al2 Al4 2.9303(9) 9
Al2 Al2 2.9754(19) 4_565
Al2 Al2 2.9754(19) 3_665
Al2 Ce1 3.3703(7) 1_565
Al2 Ce1 3.3703(7) 13_665
Al3 Ru1 2.6686(6) 4_565
Al3 Ru1 2.6686(6) 17_566
Al3 Al4 2.6934(16) 8_665
Al3 Al3 2.734(2) 7_675
Al3 Al1 2.7746(11) 3
Al3 Al1 2.7746(11) 18_556
Al3 Al5 2.7956(14) 2_664
Al3 Al5 2.7956(14) 13_666
Al3 Al1 2.8861(12) 2_665
Al3 Al1 2.8861(12) 13_665
Al3 Ce1 3.1438(11) 3
Al3 Ce2 3.2759(11) 1_565
Al4 Ru1 2.6411(6) 2_665
Al4 Ru1 2.6411(6) 13_665
Al4 Al3 2.6934(16) 8_655
Al4 Al2 2.7252(7) 16_655
Al4 Al2 2.7252(7) 5_655
Al4 Al4 2.8306(19) 4_665
Al4 Al4 2.8306(19) 3_655
Al4 Al2 2.9303(9) 6
Al4 Al2 2.9303(9) 15
Al4 Ce1 3.1477(12) 3_655
Al5 Al1 2.6390(15) 1_556
Al5 Al5 2.677(2) 14_557
Al5 Ru1 2.6913(6) 16_656
Al5 Ru1 2.6913(6) 3_656
Al5 Al2 2.7473(11) 13_666
Al5 Al2 2.7473(11) 1_546
Al5 Al3 2.7956(14) 19_546
Al5 Al3 2.7956(14) 13_666
Al5 Ce1 3.2144(12) 1_556
Al5 Ce1 3.2162(11) 13_656
Al6 Ce3 2.018(5) 13
Al6 Ce2 2.2743(3) 13
Al6 Ce3 2.530(5) 14_556
Al6 Ce3 2.530(5) 2_554
Al6 Al1 2.6678(11) 4_665
Al6 Al1 2.6678(11) 16_445
Al6 Al1 2.6678(11) 13_655
Al6 Al1 2.6678(11) 15_565
Al6 Al1 2.6678(11) 3_545
Al6 Al1 2.6678(11) 1_455
